data_1564127
loop_
_publ_author_name
'Basu Baul, Tushar S.'
'Addepalli, Maheswara Rao'
'Ly\<cka, Antonin'
'van Terwingen, Steven'
'F\'atima C. Guedes da Silva, M.'

_publ_section_title
;
 Synthesis and structural characterization of diorganotin(IV) complexes
 with heteroditopic pyridyl-ONO&#x2032;-ligands
;
_journal_name_full 'Inorganica Chimica Acta'
_journal_page_first 119892
_journal_paper_doi 10.1016/j.ica.2020.119892
_journal_volume 512
_journal_year 2020
_chemical_formula_moiety 'C48 H68 N8 O4 Sn2'
_chemical_formula_sum 'C48 H68 N8 O4 Sn2'
_chemical_formula_weight 1058.48
_space_group_crystal_system triclinic
_space_group_IT_number 2
_space_group_name_Hall '-P 1'
_space_group_name_H-M_alt 'P -1'
_atom_sites_solution_hydrogens geom
_atom_sites_solution_primary direct
_cell_angle_alpha 104.527(4)
_cell_angle_beta 108.128(4)
_cell_angle_gamma 101.653(4)
_cell_formula_units_Z 1
_cell_length_a 9.834(3)
_cell_length_b 11.509(3)
_cell_length_c 12.396(3)
_cell_measurement_reflns_used 4002
_cell_measurement_temperature 100(2)
_cell_measurement_theta_max 25.60
_cell_measurement_theta_min 2.29
_cell_volume 1229.5(6)
_computing_cell_refinement SMART
_computing_data_collection 'SMART (Bruker, 2001)'
_computing_data_reduction 'SAINT-PLUS (Bruker, 2009)'
_computing_molecular_graphics 'PLATON (Spek, 2009)'
_computing_publication_material SHELXL2013
_computing_structure_refinement 'SHELXL2013 (Sheldrick, 2015)'
_computing_structure_solution 'SHELXS2013 (Sheldrick, 2008)'
_diffrn_ambient_temperature 100(2)
_diffrn_measured_fraction_theta_full 1.000
_diffrn_measured_fraction_theta_max 0.985
_diffrn_measurement_device_type 'CCD area detector'
_diffrn_measurement_method 'omega scans'
_diffrn_radiation_monochromator multilayer-optics
_diffrn_radiation_source microsource
_diffrn_radiation_type MoK\a
_diffrn_radiation_wavelength 0.71073
_diffrn_reflns_av_R_equivalents 0.0422
_diffrn_reflns_av_unetI/netI 0.0498
_diffrn_reflns_Laue_measured_fraction_full 1.000
_diffrn_reflns_Laue_measured_fraction_max 0.985
_diffrn_reflns_limit_h_max 13
_diffrn_reflns_limit_h_min -13
_diffrn_reflns_limit_k_max 15
_diffrn_reflns_limit_k_min -15
_diffrn_reflns_limit_l_max 16
_diffrn_reflns_limit_l_min -16
_diffrn_reflns_number 17131
_diffrn_reflns_point_group_measured_fraction_full 1.000
_diffrn_reflns_point_group_measured_fraction_max 0.985
_diffrn_reflns_theta_full 25.242
_diffrn_reflns_theta_max 28.541
_diffrn_reflns_theta_min 1.836
_exptl_absorpt_coefficient_mu 1.066
_exptl_absorpt_correction_T_max 0.7457
_exptl_absorpt_correction_T_min 0.6304
_exptl_absorpt_correction_type multi-scan
_exptl_absorpt_process_details SADABS
_exptl_crystal_colour yellow
_exptl_crystal_density_diffrn 1.430
_exptl_crystal_description block
_exptl_crystal_F_000 544
_exptl_crystal_size_max 0.220
_exptl_crystal_size_mid 0.200
_exptl_crystal_size_min 0.130
_refine_diff_density_max 1.091
_refine_diff_density_min -0.832
_refine_diff_density_rms 0.100
_refine_ls_extinction_coef .
_refine_ls_extinction_method none
_refine_ls_goodness_of_fit_ref 1.058
_refine_ls_hydrogen_treatment constr
_refine_ls_matrix_type full
_refine_ls_number_parameters 283
_refine_ls_number_reflns 6172
_refine_ls_number_restraints 0
_refine_ls_restrained_S_all 1.058
_refine_ls_R_factor_all 0.0466
_refine_ls_R_factor_gt 0.0362
_refine_ls_shift/su_max 0.000
_refine_ls_shift/su_mean 0.000
_refine_ls_structure_factor_coef Fsqd
_refine_ls_weighting_details
;
 w=1/[\s^2^(Fo^2^)+(0.0460P)^2^]
 where P=(Fo^2^+2Fc^2^)/3
;
_refine_ls_weighting_scheme calc
_refine_ls_wR_factor_gt 0.0844
_refine_ls_wR_factor_ref 0.0877
_reflns_Friedel_coverage 0.000
_reflns_Friedel_fraction_full .
_reflns_Friedel_fraction_max .
_reflns_number_gt 5175
_reflns_number_total 6172
_reflns_threshold_expression 'I > 2\s(I)'
_cod_data_source_file Compound5.cif
_cod_data_source_block h19_a07
_cod_original_cell_volume 1229.4(6)
_cod_database_code 1564127
_shelx_space_group_comment
;
The symmetry employed for this shelxl refinement is uniquely defined
by the following loop, which should always be used as a source of
symmetry information in preference to the above space-group names.
They are only intended as comments.
;
_shelx_estimated_absorpt_t_min 0.799
_shelx_estimated_absorpt_t_max 0.874
_shelxl_version_number 2013-2

loop_
_space_group_symop_operation_xyz
'x, y, z'
'-x, -y, -z'

loop_
_atom_site_label
_atom_site_type_symbol
_atom_site_fract_x
_atom_site_fract_y
_atom_site_fract_z
_atom_site_U_iso_or_equiv
_atom_site_adp_type
_atom_site_occupancy
_atom_site_site_symmetry_order
_atom_site_calc_flag
_atom_site_refinement_flags_posn
_atom_site_refinement_flags_adp
_atom_site_refinement_flags_occupancy
_atom_site_disorder_assembly
_atom_site_disorder_group
Sn1 Sn 0.47920(2) 0.13014(2) 0.43846(2) 0.02099(7) Uani 1 1 d . . . . .
O1 O 0.4780(2) -0.05896(18) 0.39018(18) 0.0237(4) Uani 1 1 d . . . . .
O2 O 0.4597(2) 0.30807(18) 0.39762(19) 0.0256(4) Uani 1 1 d . . . . .
N1 N 0.4481(3) 0.0753(2) 0.2423(2) 0.0244(5) Uani 1 1 d . . . . .
N2 N 0.6679(3) 0.5218(2) 0.1038(2) 0.0274(5) Uani 1 1 d . . . . .
N3 N 0.7085(3) 0.6405(2) 0.1383(2) 0.0291(6) Uani 1 1 d . . . . .
N4 N 0.8669(3) 0.8884(3) 0.0396(3) 0.0381(7) Uani 1 1 d . . . . .
C1 C 0.5090(3) -0.1024(3) 0.2852(3) 0.0269(6) Uani 1 1 d . . . . .
H1A H 0.4834 -0.1954 0.2580 0.032 Uiso 1 1 calc R U . . .
H1B H 0.6173 -0.0668 0.3037 0.032 Uiso 1 1 calc R U . . .
C2 C 0.4167(3) -0.0618(3) 0.1860(3) 0.0270(6) Uani 1 1 d . . . . .
H2 H 0.4519 -0.0777 0.1178 0.032 Uiso 1 1 calc R U . . .
C3 C 0.2493(3) -0.1277(3) 0.1395(3) 0.0307(7) Uani 1 1 d . . . . .
H3A H 0.1939 -0.0814 0.0936 0.037 Uiso 1 1 calc R U . . .
H3B H 0.2189 -0.1263 0.2087 0.037 Uiso 1 1 calc R U . . .
C4 C 0.2069(4) -0.2651(3) 0.0577(3) 0.0393(8) Uani 1 1 d . . . . .
H4A H 0.2122 -0.2665 -0.0203 0.059 Uiso 1 1 calc R U . . .
H4B H 0.1044 -0.3103 0.0453 0.059 Uiso 1 1 calc R U . . .
H4C H 0.2769 -0.3059 0.0960 0.059 Uiso 1 1 calc R U . . .
C5 C 0.4811(3) 0.1477(3) 0.1846(3) 0.0243(6) Uani 1 1 d . . . . .
H5 H 0.4775 0.1071 0.1065 0.029 Uiso 1 1 calc R U . . .
C6 C 0.5228(3) 0.2826(3) 0.2242(3) 0.0221(6) Uani 1 1 d . . . . .
C7 C 0.5126(3) 0.3567(3) 0.3303(3) 0.0229(6) Uani 1 1 d . . . . .
C8 C 0.5575(3) 0.4900(3) 0.3596(3) 0.0274(6) Uani 1 1 d . . . . .
H8 H 0.5520 0.5417 0.4301 0.033 Uiso 1 1 calc R U . . .
C9 C 0.6086(3) 0.5450(3) 0.2877(3) 0.0286(7) Uani 1 1 d . . . . .
H9 H 0.6391 0.6342 0.3097 0.034 Uiso 1 1 calc R U . . .
C10 C 0.6165(3) 0.4714(3) 0.1820(3) 0.0260(6) Uani 1 1 d . . . . .
C11 C 0.5735(3) 0.3417(3) 0.1511(3) 0.0243(6) Uani 1 1 d . . . . .
H11 H 0.5781 0.2916 0.0794 0.029 Uiso 1 1 calc R U . . .
C12 C 0.7624(3) 0.6921(3) 0.0609(3) 0.0280(6) Uani 1 1 d . . . . .
C13 C 0.8121(4) 0.8219(3) 0.0991(3) 0.0360(8) Uani 1 1 d . . . . .
H13 H 0.8071 0.8670 0.1725 0.043 Uiso 1 1 calc R U . . .
C14 C 0.8739(3) 0.8224(3) -0.0623(3) 0.0315(7) Uani 1 1 d . . . . .
H14 H 0.9149 0.8673 -0.1053 0.038 Uiso 1 1 calc R U . . .
C15 C 0.8250(4) 0.6917(3) -0.1093(3) 0.0305(7) Uani 1 1 d . . . . .
H15 H 0.8303 0.6491 -0.1835 0.037 Uiso 1 1 calc R U . . .
C16 C 0.7683(3) 0.6245(3) -0.0464(3) 0.0302(7) Uani 1 1 d . . . . .
H16 H 0.7345 0.5349 -0.0758 0.036 Uiso 1 1 calc R U . . .
C17 C 0.7138(3) 0.2282(3) 0.5244(3) 0.0284(6) Uani 1 1 d . . . . .
H17A H 0.7688 0.1674 0.5409 0.034 Uiso 1 1 calc R U . . .
H17B H 0.7467 0.2635 0.4684 0.034 Uiso 1 1 calc R U . . .
C18 C 0.7567(4) 0.3355(3) 0.6429(3) 0.0378(8) Uani 1 1 d . . . . .
H18A H 0.7031 0.3972 0.6264 0.045 Uiso 1 1 calc R U . . .
H18B H 0.7230 0.3006 0.6988 0.045 Uiso 1 1 calc R U . . .
C19 C 0.9247(4) 0.4032(4) 0.7037(4) 0.0485(10) Uani 1 1 d . . . . .
H19A H 0.9466 0.4636 0.7840 0.058 Uiso 1 1 calc R U . . .
H19B H 0.9789 0.3408 0.7157 0.058 Uiso 1 1 calc R U . . .
C20 C 0.9819(4) 0.4735(4) 0.6307(4) 0.0620(13) Uani 1 1 d . . . . .
H20A H 0.9654 0.4135 0.5527 0.093 Uiso 1 1 calc R U . . .
H20B H 1.0895 0.5177 0.6745 0.093 Uiso 1 1 calc R U . . .
H20C H 0.9277 0.5347 0.6177 0.093 Uiso 1 1 calc R U . . .
C21 C 0.2648(3) 0.1160(3) 0.4516(3) 0.0241(6) Uani 1 1 d . . . . .
H21A H 0.2244 0.0309 0.4538 0.029 Uiso 1 1 calc R U . . .
H21B H 0.2811 0.1775 0.5297 0.029 Uiso 1 1 calc R U . . .
C22 C 0.1451(3) 0.1374(3) 0.3533(3) 0.0271(6) Uani 1 1 d . . . . .
H22A H 0.1854 0.2206 0.3474 0.033 Uiso 1 1 calc R U . . .
H22B H 0.1220 0.0724 0.2752 0.033 Uiso 1 1 calc R U . . .
C23 C 0.0014(4) 0.1327(3) 0.3748(3) 0.0341(7) Uani 1 1 d . . . . .
H23A H 0.0243 0.1974 0.4531 0.041 Uiso 1 1 calc R U . . .
H23B H -0.0395 0.0493 0.3801 0.041 Uiso 1 1 calc R U . . .
C24 C -0.1180(4) 0.1551(3) 0.2753(3) 0.0375(8) Uani 1 1 d . . . . .
H24A H -0.0804 0.2396 0.2728 0.056 Uiso 1 1 calc R U . . .
H24B H -0.2098 0.1480 0.2921 0.056 Uiso 1 1 calc R U . . .
H24C H -0.1401 0.0921 0.1974 0.056 Uiso 1 1 calc R U . . .

loop_
_atom_site_aniso_label
_atom_site_aniso_U_11
_atom_site_aniso_U_22
_atom_site_aniso_U_33
_atom_site_aniso_U_23
_atom_site_aniso_U_13
_atom_site_aniso_U_12
Sn1 0.02052(11) 0.01777(10) 0.02572(11) 0.01038(8) 0.00951(8) 0.00308(7)
O1 0.0251(10) 0.0201(10) 0.0284(11) 0.0109(8) 0.0116(9) 0.0065(8)
O2 0.0307(11) 0.0213(10) 0.0328(11) 0.0154(9) 0.0174(9) 0.0080(8)
N1 0.0265(13) 0.0180(11) 0.0264(13) 0.0075(10) 0.0089(10) 0.0037(10)
N2 0.0280(13) 0.0236(13) 0.0323(14) 0.0139(11) 0.0128(11) 0.0034(10)
N3 0.0316(14) 0.0224(13) 0.0335(14) 0.0146(11) 0.0128(12) 0.0015(11)
N4 0.0462(17) 0.0263(14) 0.0362(15) 0.0140(12) 0.0158(13) -0.0048(12)
C1 0.0291(15) 0.0205(14) 0.0309(16) 0.0090(12) 0.0115(13) 0.0064(12)
C2 0.0347(16) 0.0188(14) 0.0260(15) 0.0079(12) 0.0112(13) 0.0054(12)
C3 0.0289(16) 0.0269(16) 0.0370(17) 0.0128(13) 0.0106(14) 0.0103(13)
C4 0.0317(18) 0.0248(16) 0.047(2) 0.0064(15) 0.0038(16) 0.0046(14)
C5 0.0260(15) 0.0224(14) 0.0246(14) 0.0101(12) 0.0090(12) 0.0061(12)
C6 0.0209(13) 0.0198(13) 0.0276(14) 0.0113(12) 0.0099(12) 0.0047(11)
C7 0.0183(13) 0.0233(14) 0.0315(15) 0.0146(12) 0.0099(12) 0.0080(11)
C8 0.0346(17) 0.0227(14) 0.0299(15) 0.0116(12) 0.0162(13) 0.0097(13)
C9 0.0357(17) 0.0166(13) 0.0349(17) 0.0111(12) 0.0163(14) 0.0032(12)
C10 0.0249(15) 0.0237(14) 0.0314(16) 0.0154(12) 0.0118(13) 0.0025(12)
C11 0.0264(15) 0.0213(14) 0.0269(15) 0.0095(12) 0.0129(12) 0.0044(11)
C12 0.0297(16) 0.0240(15) 0.0296(16) 0.0137(13) 0.0098(13) 0.0035(12)
C13 0.046(2) 0.0264(16) 0.0304(17) 0.0103(13) 0.0144(15) -0.0003(14)
C14 0.0298(16) 0.0310(16) 0.0352(17) 0.0208(14) 0.0113(14) 0.0015(13)
C15 0.0320(16) 0.0306(16) 0.0347(17) 0.0181(14) 0.0148(14) 0.0094(13)
C16 0.0288(16) 0.0239(15) 0.0386(18) 0.0154(13) 0.0124(14) 0.0039(12)
C17 0.0229(15) 0.0239(15) 0.0370(17) 0.0133(13) 0.0091(13) 0.0041(12)
C18 0.0336(18) 0.0341(18) 0.0391(19) 0.0112(15) 0.0098(15) 0.0045(14)
C19 0.0336(19) 0.0346(19) 0.056(2) 0.0061(18) 0.0006(17) 0.0047(15)
C20 0.031(2) 0.039(2) 0.097(4) 0.015(2) 0.017(2) -0.0059(16)
C21 0.0213(14) 0.0252(14) 0.0278(15) 0.0117(12) 0.0111(12) 0.0048(11)
C22 0.0272(15) 0.0284(15) 0.0307(16) 0.0156(13) 0.0125(13) 0.0094(12)
C23 0.0274(16) 0.0404(19) 0.0358(18) 0.0106(15) 0.0152(14) 0.0109(14)
C24 0.0276(17) 0.0331(17) 0.050(2) 0.0117(16) 0.0129(15) 0.0113(14)

loop_
_atom_type_symbol
_atom_type_description
_atom_type_scat_dispersion_real
_atom_type_scat_dispersion_imag
_atom_type_scat_source
C C 0.0033 0.0016 'International Tables Vol C Tables 4.2.6.8 and 6.1.1.4'
H H 0.0000 0.0000 'International Tables Vol C Tables 4.2.6.8 and 6.1.1.4'
N N 0.0061 0.0033 'International Tables Vol C Tables 4.2.6.8 and 6.1.1.4'
O O 0.0106 0.0060 'International Tables Vol C Tables 4.2.6.8 and 6.1.1.4'
Sn Sn -0.6537 1.4246 'International Tables Vol C Tables 4.2.6.8 and 6.1.1.4'

loop_
_geom_angle_atom_site_label_1
_geom_angle_atom_site_label_2
_geom_angle_atom_site_label_3
_geom_angle
_geom_angle_site_symmetry_1
_geom_angle_site_symmetry_3
O1 Sn1 C17 101.84(10) . .
O1 Sn1 C21 102.46(10) . .
C17 Sn1 C21 144.96(12) . .
O1 Sn1 N1 75.27(8) . .
C17 Sn1 N1 101.26(11) . .
C21 Sn1 N1 109.07(10) . .
O1 Sn1 O2 153.05(8) . .
C17 Sn1 O2 84.72(10) . .
C21 Sn1 O2 84.94(9) . .
N1 Sn1 O2 77.81(8) . .
O1 Sn1 O1 69.07(9) . 2_656
C17 Sn1 O1 83.89(10) . 2_656
C21 Sn1 O1 81.67(9) . 2_656
N1 Sn1 O1 144.25(8) . 2_656
O2 Sn1 O1 137.88(7) . 2_656
C1 O1 Sn1 114.99(16) . .
C1 O1 Sn1 129.19(16) . 2_656
Sn1 O1 Sn1 110.93(8) . 2_656
C7 O2 Sn1 128.31(18) . .
C5 N1 C2 118.2(3) . .
C5 N1 Sn1 127.9(2) . .
C2 N1 Sn1 112.43(18) . .
N3 N2 C10 113.7(3) . .
N2 N3 C12 114.1(3) . .
C14 N4 C13 116.3(3) . .
O1 C1 C2 109.3(2) . .
O1 C1 H1A 109.8 . .
C2 C1 H1A 109.8 . .
O1 C1 H1B 109.8 . .
C2 C1 H1B 109.8 . .
H1A C1 H1B 108.3 . .
N1 C2 C3 109.8(2) . .
N1 C2 C1 104.9(2) . .
C3 C2 C1 113.1(3) . .
N1 C2 H2 109.6 . .
C3 C2 H2 109.6 . .
C1 C2 H2 109.6 . .
C2 C3 C4 111.7(3) . .
C2 C3 H3A 109.3 . .
C4 C3 H3A 109.3 . .
C2 C3 H3B 109.3 . .
C4 C3 H3B 109.3 . .
H3A C3 H3B 107.9 . .
C3 C4 H4A 109.5 . .
C3 C4 H4B 109.5 . .
H4A C4 H4B 109.5 . .
C3 C4 H4C 109.5 . .
H4A C4 H4C 109.5 . .
H4B C4 H4C 109.5 . .
N1 C5 C6 127.7(3) . .
N1 C5 H5 116.2 . .
C6 C5 H5 116.2 . .
C11 C6 C7 119.8(3) . .
C11 C6 C5 116.9(3) . .
C7 C6 C5 123.3(3) . .
O2 C7 C6 122.9(3) . .
O2 C7 C8 119.4(3) . .
C6 C7 C8 117.7(3) . .
C9 C8 C7 121.1(3) . .
C9 C8 H8 119.4 . .
C7 C8 H8 119.4 . .
C8 C9 C10 120.9(3) . .
C8 C9 H9 119.5 . .
C10 C9 H9 119.5 . .
C11 C10 C9 119.3(3) . .
C11 C10 N2 116.8(3) . .
C9 C10 N2 123.9(3) . .
C10 C11 C6 121.0(3) . .
C10 C11 H11 119.5 . .
C6 C11 H11 119.5 . .
C13 C12 C16 118.7(3) . .
C13 C12 N3 115.0(3) . .
C16 C12 N3 126.2(3) . .
N4 C13 C12 124.3(3) . .
N4 C13 H13 117.8 . .
C12 C13 H13 117.8 . .
N4 C14 C15 123.9(3) . .
N4 C14 H14 118.1 . .
C15 C14 H14 118.1 . .
C16 C15 C14 118.9(3) . .
C16 C15 H15 120.5 . .
C14 C15 H15 120.5 . .
C15 C16 C12 117.8(3) . .
C15 C16 H16 121.1 . .
C12 C16 H16 121.1 . .
C18 C17 Sn1 113.8(2) . .
C18 C17 H17A 108.8 . .
Sn1 C17 H17A 108.8 . .
C18 C17 H17B 108.8 . .
Sn1 C17 H17B 108.8 . .
H17A C17 H17B 107.7 . .
C19 C18 C17 113.0(3) . .
C19 C18 H18A 109.0 . .
C17 C18 H18A 109.0 . .
C19 C18 H18B 109.0 . .
C17 C18 H18B 109.0 . .
H18A C18 H18B 107.8 . .
C20 C19 C18 112.4(3) . .
C20 C19 H19A 109.1 . .
C18 C19 H19A 109.1 . .
C20 C19 H19B 109.1 . .
C18 C19 H19B 109.1 . .
H19A C19 H19B 107.9 . .
C19 C20 H20A 109.5 . .
C19 C20 H20B 109.5 . .
H20A C20 H20B 109.5 . .
C19 C20 H20C 109.5 . .
H20A C20 H20C 109.5 . .
H20B C20 H20C 109.5 . .
C22 C21 Sn1 117.7(2) . .
C22 C21 H21A 107.9 . .
Sn1 C21 H21A 107.9 . .
C22 C21 H21B 107.9 . .
Sn1 C21 H21B 107.9 . .
H21A C21 H21B 107.2 . .
C23 C22 C21 113.4(3) . .
C23 C22 H22A 108.9 . .
C21 C22 H22A 108.9 . .
C23 C22 H22B 108.9 . .
C21 C22 H22B 108.9 . .
H22A C22 H22B 107.7 . .
C22 C23 C24 112.8(3) . .
C22 C23 H23A 109.0 . .
C24 C23 H23A 109.0 . .
C22 C23 H23B 109.0 . .
C24 C23 H23B 109.0 . .
H23A C23 H23B 107.8 . .
C23 C24 H24A 109.5 . .
C23 C24 H24B 109.5 . .
H24A C24 H24B 109.5 . .
C23 C24 H24C 109.5 . .
H24A C24 H24C 109.5 . .
H24B C24 H24C 109.5 . .

loop_
_geom_bond_atom_site_label_1
_geom_bond_atom_site_label_2
_geom_bond_distance
_geom_bond_site_symmetry_2
Sn1 O1 2.104(2) .
Sn1 C17 2.133(3) .
Sn1 C21 2.141(3) .
Sn1 N1 2.257(2) .
Sn1 O2 2.259(2) .
Sn1 O1 2.412(2) 2_656
O1 C1 1.421(4) .
O1 Sn1 2.412(2) 2_656
O2 C7 1.290(3) .
N1 C5 1.282(4) .
N1 C2 1.480(4) .
N2 N3 1.261(3) .
N2 C10 1.415(4) .
N3 C12 1.424(4) .
N4 C14 1.331(4) .
N4 C13 1.336(4) .
C1 C2 1.522(4) .
C1 H1A 0.9900 .
C1 H1B 0.9900 .
C2 C3 1.517(4) .
C2 H2 1.0000 .
C3 C4 1.539(4) .
C3 H3A 0.9900 .
C3 H3B 0.9900 .
C4 H4A 0.9800 .
C4 H4B 0.9800 .
C4 H4C 0.9800 .
C5 C6 1.433(4) .
C5 H5 0.9500 .
C6 C11 1.409(4) .
C6 C7 1.423(4) .
C7 C8 1.424(4) .
C8 C9 1.371(4) .
C8 H8 0.9500 .
C9 C10 1.405(4) .
C9 H9 0.9500 .
C10 C11 1.382(4) .
C11 H11 0.9500 .
C12 C13 1.378(4) .
C12 C16 1.388(4) .
C13 H13 0.9500 .
C14 C15 1.388(4) .
C14 H14 0.9500 .
C15 C16 1.385(4) .
C15 H15 0.9500 .
C16 H16 0.9500 .
C17 C18 1.534(5) .
C17 H17A 0.9900 .
C17 H17B 0.9900 .
C18 C19 1.522(5) .
C18 H18A 0.9900 .
C18 H18B 0.9900 .
C19 C20 1.513(6) .
C19 H19A 0.9900 .
C19 H19B 0.9900 .
C20 H20A 0.9800 .
C20 H20B 0.9800 .
C20 H20C 0.9800 .
C21 C22 1.519(4) .
C21 H21A 0.9900 .
C21 H21B 0.9900 .
C22 C23 1.510(4) .
C22 H22A 0.9900 .
C22 H22B 0.9900 .
C23 C24 1.532(5) .
C23 H23A 0.9900 .
C23 H23B 0.9900 .
C24 H24A 0.9800 .
C24 H24B 0.9800 .
C24 H24C 0.9800 .
